data_7236289
loop_
_publ_author_name
'Meng, Xiang-min'
'Zhang, Xia'
'Qi, Peng-fei'
'Zong, Zi-ao'
'Jin, Fan'
'Fan, Yu-hua'

_publ_section_title
;
 Syntheses, structures, luminescent and photocatalytic properties of
 various polymers based on a &#x201C;V&#x201D;-shaped dicarboxylic acid
;
_journal_issue 9
_journal_name_full 'RSC Advances'
_journal_page_first 4855
_journal_paper_doi 10.1039/C6RA27509E
_journal_volume 7
_journal_year 2017
_chemical_formula_sum 'C33 H24 Cd N4 O4'
_chemical_formula_weight 652.96
_space_group_IT_number 13
_space_group_name_Hall '-P 2yc'
_space_group_name_H-M_alt 'P 1 2/c 1'
_symmetry_cell_setting monoclinic
_symmetry_space_group_name_H-M 'P 1 2/c 1'
_atom_sites_solution_hydrogens geom
_atom_sites_solution_primary direct
_atom_sites_solution_secondary difmap
_audit_creation_method SHELXL-97
_audit_update_record
;
2016-05-15 deposited with the CCDC.
2017-01-01 downloaded from the CCDC.
;
_cell_angle_alpha 90.00
_cell_angle_beta 102.863(2)
_cell_angle_gamma 90.00
_cell_formula_units_Z 4
_cell_length_a 17.7764(15)
_cell_length_b 13.6685(12)
_cell_length_c 15.2008(13)
_cell_measurement_reflns_used 2982
_cell_measurement_temperature 298(2)
_cell_measurement_theta_max 21.258
_cell_measurement_theta_min 2.492
_cell_volume 3600.8(5)
_computing_cell_refinement 'Bruker SMART'
_computing_data_collection 'Bruker SMART'
_computing_data_reduction 'Bruker SAINT'
_computing_molecular_graphics 'Bruker SHELXTL'
_computing_publication_material 'Bruker SHELXTL'
_computing_structure_refinement 'SHELXL-97 (Sheldrick, 1997)'
_computing_structure_solution 'SHELXS-97 (Sheldrick, 1990)'
_diffrn_ambient_temperature 298(2)
_diffrn_measured_fraction_theta_full 0.995
_diffrn_measured_fraction_theta_max 0.995
_diffrn_measurement_device_type 'CCD area detector'
_diffrn_measurement_method 'phi and omega scans'
_diffrn_radiation_monochromator graphite
_diffrn_radiation_source 'fine-focus sealed tube'
_diffrn_radiation_type MoK\a
_diffrn_radiation_wavelength 0.71073
_diffrn_reflns_av_R_equivalents 0.0674
_diffrn_reflns_av_sigmaI/netI 0.0862
_diffrn_reflns_limit_h_max 21
_diffrn_reflns_limit_h_min -21
_diffrn_reflns_limit_k_max 16
_diffrn_reflns_limit_k_min -10
_diffrn_reflns_limit_l_max 17
_diffrn_reflns_limit_l_min -18
_diffrn_reflns_number 17884
_diffrn_reflns_theta_full 25.02
_diffrn_reflns_theta_max 25.02
_diffrn_reflns_theta_min 2.49
_exptl_absorpt_coefficient_mu 0.642
_exptl_absorpt_correction_T_max 0.9327
_exptl_absorpt_correction_T_min 0.7970
_exptl_absorpt_correction_type multi-scan
_exptl_absorpt_process_details sadabs
_exptl_crystal_colour colourless
_exptl_crystal_density_diffrn 1.204
_exptl_crystal_density_method 'not measured'
_exptl_crystal_description block
_exptl_crystal_F_000 1320
_exptl_crystal_size_max 0.37
_exptl_crystal_size_mid 0.32
_exptl_crystal_size_min 0.11
_platon_squeeze_details
;
;
_refine_diff_density_max 0.782
_refine_diff_density_min -0.793
_refine_diff_density_rms 0.126
_refine_ls_extinction_method none
_refine_ls_goodness_of_fit_ref 1.096
_refine_ls_hydrogen_treatment mixed
_refine_ls_matrix_type full
_refine_ls_number_parameters 507
_refine_ls_number_reflns 6336
_refine_ls_number_restraints 0
_refine_ls_restrained_S_all 1.096
_refine_ls_R_factor_all 0.1115
_refine_ls_R_factor_gt 0.0764
_refine_ls_shift/su_max 0.001
_refine_ls_shift/su_mean 0.000
_refine_ls_structure_factor_coef Fsqd
_refine_ls_weighting_details 'calc w=1/[\s^2^(Fo^2^)+(0.0989P)^2^+16.8871P] where P=(Fo^2^+2Fc^2^)/3'
_refine_ls_weighting_scheme calc
_refine_ls_wR_factor_gt 0.2214
_refine_ls_wR_factor_ref 0.2346
_reflns_number_gt 3999
_reflns_number_total 6336
_reflns_threshold_expression >2sigma(I)
_cod_data_source_file c6ra27509e2.cif
_cod_data_source_block 160401d
_cod_depositor_comments
;
The following automatic conversions were performed:

data item '_symmetry_cell_setting' value 'Monoclinic' was changed to
'monoclinic' in accordance with the
/home/saulius/struct/COD-crude-data/automatic-downloads/DataCite-retrospective/RSC/depositions/lib/dictionaries/cif_core.dic
dictionary named 'cif_core.dic' version 2.4.2 last updated on
2011-04-26.

Automatic conversion script
Id: cif_fix_values 6909 2019-04-08 15:41:33Z antanas 
;
_cod_original_sg_symbol_H-M P2/c
_cod_database_code 7236289

loop_
_symmetry_equiv_pos_as_xyz
'x, y, z'
'-x, y, -z+1/2'
'-x, -y, -z'
'x, -y, z-1/2'

loop_
_atom_site_label
_atom_site_type_symbol
_atom_site_fract_x
_atom_site_fract_y
_atom_site_fract_z
_atom_site_U_iso_or_equiv
_atom_site_adp_type
_atom_site_occupancy
_atom_site_symmetry_multiplicity
_atom_site_calc_flag
_atom_site_refinement_flags
_atom_site_disorder_assembly
_atom_site_disorder_group
Cd1 Cd 0.56281(3) 0.60633(5) 0.66066(4) 0.0346(3) Uani 1 1 d . . .
N1 N 0.5504(4) 0.2838(5) 0.6626(5) 0.0356(17) Uani 1 1 d . . .
N2 N 0.5693(4) 0.4439(5) 0.6747(5) 0.0370(18) Uani 1 1 d . . .
N3 N 0.5772(4) 0.7727(6) 0.6872(6) 0.047(2) Uani 1 1 d . . .
N4 N 0.5542(5) 0.9279(6) 0.6719(6) 0.049(2) Uani 1 1 d . . .
O1 O 0.4506(3) 0.6451(5) 0.5564(4) 0.0492(17) Uani 1 1 d . . .
O2 O 0.4199(3) 0.5945(5) 0.6792(4) 0.0439(16) Uani 1 1 d . . .
O3 O 0.6269(3) 0.6163(5) 0.5414(4) 0.0461(16) Uani 1 1 d . . .
O4 O 0.7053(4) 0.6027(5) 0.6738(5) 0.0502(17) Uani 1 1 d . . .
C1 C 0.4022(5) 0.6242(7) 0.5998(6) 0.042(2) Uani 1 1 d . . .
C2 C 0.3173(5) 0.6336(8) 0.5525(7) 0.052(3) Uani 1 1 d . . .
C3 C 0.2605(5) 0.6190(9) 0.6006(7) 0.058(3) Uani 1 1 d . . .
H3 H 0.2715 0.5901 0.6574 0.070 Uiso 1 1 calc R A 1
C4 C 0.186(5) 0.650(4) 0.560(6) 0.063(15) Uani 0.50 1 d P . 1
H4 H 0.1476 0.6407 0.5916 0.076 Uiso 0.50 1 calc PR . 1
C5 C 0.1657(12) 0.692(2) 0.4748(16) 0.062(7) Uani 0.50 1 d P . 1
C6 C 0.2239(13) 0.705(2) 0.4283(16) 0.062(7) Uani 0.50 1 d P . 1
H6 H 0.2128 0.7318 0.3708 0.074 Uiso 0.50 1 calc PR . 1
C7 C 0.299(5) 0.676(4) 0.468(6) 0.056(14) Uani 0.50 1 d P . 1
H7 H 0.3374 0.6851 0.4360 0.067 Uiso 0.50 1 calc PR . 1
C4' C 0.185(5) 0.607(4) 0.551(6) 0.064(15) Uani 0.50 1 d P . 2
H4' H 0.1470 0.5963 0.5827 0.077 Uiso 0.50 1 calc PR . 2
C5' C 0.1616(12) 0.611(2) 0.4566(15) 0.061(6) Uani 0.50 1 d P . 2
C6' C 0.2213(13) 0.627(2) 0.4135(17) 0.059(6) Uani 0.50 1 d P . 2
H6' H 0.2096 0.6320 0.3509 0.071 Uiso 0.50 1 calc PR . 2
C7' C 0.297(5) 0.636(4) 0.459(6) 0.055(14) Uani 0.50 1 d P . 2
H7' H 0.3356 0.6436 0.4267 0.066 Uiso 0.50 1 calc PR . 2
C8 C 0.6929(5) 0.6125(7) 0.5903(7) 0.043(2) Uani 1 1 d . . .
C9 C 0.7591(6) 0.6244(8) 0.5466(7) 0.055(3) Uani 1 1 d . . .
C10 C 0.7492(6) 0.6442(8) 0.4554(7) 0.055(3) Uani 1 1 d . . .
H10 H 0.7009 0.6351 0.4175 0.066 Uiso 1 1 calc R B 1
C11 C 0.810(3) 0.677(2) 0.419(3) 0.050(9) Uani 0.50 1 d P . 1
H11 H 0.8003 0.6904 0.3578 0.060 Uiso 0.50 1 calc PR . 1
C12 C 0.8842(11) 0.6919(19) 0.4703(15) 0.056(6) Uani 0.50 1 d P . 1
C13 C 0.8942(11) 0.6735(18) 0.5619(15) 0.058(6) Uani 0.50 1 d P . 1
H13 H 0.9426 0.6822 0.5998 0.070 Uiso 0.50 1 calc PR . 1
C14 C 0.8333(19) 0.643(2) 0.598(2) 0.055(8) Uani 0.50 1 d P . 1
H14 H 0.8423 0.6332 0.6601 0.066 Uiso 0.50 1 calc PR . 1
C15 C 0.0869(12) 0.725(2) 0.4371(15) 0.065(7) Uani 0.50 1 d P . 1
C16 C 0.0232(12) 0.692(2) 0.4667(16) 0.067(7) Uani 0.50 1 d P . 1
H16 H 0.0321 0.6471 0.5136 0.081 Uiso 0.50 1 calc PR . 1
C17 C -0.0526(12) 0.721(2) 0.4332(16) 0.069(7) Uani 0.50 1 d P . 1
C18 C -0.0639(13) 0.789(2) 0.3633(16) 0.077(8) Uani 0.50 1 d P . 1
H18 H -0.1135 0.8109 0.3383 0.093 Uiso 0.50 1 calc PR . 1
C19 C -0.0021(13) 0.824(2) 0.3304(17) 0.080(8) Uani 0.50 1 d P . 1
H19' H -0.0110 0.8690 0.2834 0.096 Uiso 0.50 1 calc PR . 1
C20 C 0.0730(12) 0.793(2) 0.3669(16) 0.073(7) Uani 0.50 1 d P . 1
H20 H 0.1139 0.8169 0.3444 0.088 Uiso 0.50 1 calc PR . 1
C11' C 0.808(3) 0.630(2) 0.410(3) 0.053(9) Uani 0.50 1 d P . 2
H11' H 0.7977 0.6443 0.3483 0.063 Uiso 0.50 1 calc PR . 2
C12' C 0.8808(11) 0.5967(18) 0.4506(14) 0.054(6) Uani 0.50 1 d P . 2
C13' C 0.8916(11) 0.5757(17) 0.5424(14) 0.053(5) Uani 0.50 1 d P . 2
H13' H 0.9395 0.5533 0.5739 0.064 Uiso 0.50 1 calc PR . 2
C14' C 0.832(2) 0.588(2) 0.588(2) 0.056(8) Uani 0.50 1 d P . 2
H14' H 0.8418 0.5702 0.6482 0.068 Uiso 0.50 1 calc PR . 2
C15' C 0.0831(12) 0.595(2) 0.4075(15) 0.065(7) Uani 0.50 1 d P . 2
C16' C 0.0211(12) 0.608(2) 0.4478(16) 0.063(6) Uani 0.50 1 d P . 2
H16' H 0.0308 0.6282 0.5077 0.076 Uiso 0.50 1 calc PR . 2
C17' C -0.0550(12) 0.593(2) 0.4024(15) 0.066(7) Uani 0.50 1 d P . 2
C18' C -0.0703(12) 0.563(2) 0.3126(16) 0.071(7) Uani 0.50 1 d P . 2
H18' H -0.1207 0.5530 0.2805 0.085 Uiso 0.50 1 d PR . 2
C19' C -0.0087(18) 0.550(2) 0.272(2) 0.074(8) Uani 0.50 1 d P . 2
H20' H -0.0189 0.5279 0.2104 0.089 Uiso 0.50 1 d PR . 2
C20' C 0.0670(12) 0.566(2) 0.3171(15) 0.069(7) Uani 0.50 1 d P . 2
H21' H 0.1083 0.5574 0.2865 0.083 Uiso 0.50 1 d PR . 2
C21 C 0.5239(5) 0.3737(6) 0.6345(6) 0.035(2) Uani 1 1 d . . .
H21 H 0.4785 0.3847 0.5916 0.042 Uiso 1 1 calc R . .
C22 C 0.6272(5) 0.3958(7) 0.7341(6) 0.044(2) Uani 1 1 d . . .
H22 H 0.6682 0.4265 0.7730 0.053 Uiso 1 1 calc R . .
C23 C 0.6166(5) 0.2989(7) 0.7284(7) 0.047(2) Uani 1 1 d . . .
H23 H 0.6476 0.2512 0.7621 0.056 Uiso 1 1 calc R . .
C24 C 0.5306(5) 0.8381(7) 0.6433(7) 0.044(2) Uani 1 1 d . . .
H24 H 0.4870 0.8245 0.5985 0.053 Uiso 1 1 calc R . .
C25 C 0.6325(6) 0.8223(7) 0.7459(7) 0.056(3) Uani 1 1 d . . .
H25 H 0.6735 0.7941 0.7867 0.067 Uiso 1 1 calc R . .
C26 C 0.6188(6) 0.9181(6) 0.7360(7) 0.054(3) Uani 1 1 d . . .
H26 H 0.6484 0.9682 0.7676 0.065 Uiso 1 1 calc R . .
C27 C 0.5126(5) 0.1948(7) 0.6335(6) 0.038(2) Uani 1 1 d . . .
C28 C 0.4419(5) 0.1904(7) 0.5785(6) 0.041(2) Uani 1 1 d . . .
H28 H 0.4162 0.2484 0.5590 0.050 Uiso 1 1 calc R . .
C29 C 0.4064(6) 0.1025(7) 0.5501(7) 0.048(2) Uani 1 1 d . . .
C30 C 0.4423(6) 0.0151(7) 0.5820(7) 0.056(3) Uani 1 1 d . . .
H30 H 0.4180 -0.0447 0.5665 0.067 Uiso 1 1 calc R . .
C31 C 0.5162(5) 0.0199(6) 0.6381(6) 0.040(2) Uani 1 1 d . . .
C32 C 0.5529(5) 0.1093(7) 0.6627(6) 0.041(2) Uani 1 1 d . . .
H32 H 0.6029 0.1116 0.6977 0.049 Uiso 1 1 calc R . .
C33 C 0.3266(7) 0.1001(9) 0.4892(9) 0.074(4) Uani 1 1 d . . .
H33A H 0.3025 0.1628 0.4901 0.111 Uiso 1 1 calc R . .
H33B H 0.2962 0.0510 0.5101 0.111 Uiso 1 1 calc R . .
H33C H 0.3306 0.0851 0.4287 0.111 Uiso 1 1 calc R . .

loop_
_atom_site_aniso_label
_atom_site_aniso_U_11
_atom_site_aniso_U_22
_atom_site_aniso_U_33
_atom_site_aniso_U_23
_atom_site_aniso_U_13
_atom_site_aniso_U_12
Cd1 0.0304(4) 0.0312(4) 0.0424(4) 0.0031(3) 0.0085(3) 0.0025(3)
N1 0.037(4) 0.032(4) 0.036(4) 0.002(3) 0.004(3) -0.001(3)
N2 0.038(4) 0.029(4) 0.045(5) 0.006(3) 0.008(3) 0.002(3)
N3 0.046(5) 0.035(5) 0.060(6) -0.001(4) 0.009(4) 0.006(4)
N4 0.052(5) 0.031(4) 0.061(6) -0.001(4) 0.004(4) 0.009(4)
O1 0.035(3) 0.065(5) 0.049(4) 0.009(3) 0.012(3) 0.001(3)
O2 0.040(3) 0.054(4) 0.035(4) 0.004(3) 0.003(3) 0.008(3)
O3 0.035(3) 0.055(4) 0.048(4) 0.014(3) 0.008(3) 0.008(3)
O4 0.039(4) 0.065(5) 0.047(4) -0.001(4) 0.009(3) 0.004(3)
C1 0.035(5) 0.054(6) 0.036(6) 0.002(4) 0.007(4) 0.010(4)
C2 0.035(5) 0.083(8) 0.039(6) 0.009(5) 0.010(4) 0.005(5)
C3 0.037(5) 0.097(9) 0.042(6) 0.014(6) 0.011(4) 0.006(6)
C4 0.041(16) 0.10(4) 0.05(2) 0.02(3) 0.015(14) 0.00(3)
C5 0.038(12) 0.10(2) 0.048(15) 0.023(15) 0.009(10) 0.004(14)
C6 0.039(13) 0.10(2) 0.046(14) 0.020(15) 0.010(10) 0.005(14)
C7 0.038(16) 0.09(4) 0.04(2) 0.01(3) 0.014(13) 0.01(3)
C4' 0.041(16) 0.10(5) 0.05(2) 0.01(3) 0.014(14) 0.01(3)
C5' 0.038(12) 0.10(2) 0.046(14) 0.012(15) 0.014(9) 0.009(14)
C6' 0.037(12) 0.09(2) 0.046(14) 0.012(14) 0.011(10) 0.005(14)
C7' 0.036(16) 0.09(4) 0.05(2) 0.01(3) 0.015(14) 0.01(3)
C8 0.037(5) 0.045(6) 0.045(6) 0.010(5) 0.009(4) 0.002(4)
C9 0.039(5) 0.078(8) 0.049(6) 0.012(6) 0.007(5) 0.007(5)
C10 0.036(5) 0.078(8) 0.051(7) 0.011(6) 0.007(5) 0.002(5)
C11 0.035(13) 0.07(2) 0.047(18) 0.01(2) 0.010(11) 0.00(2)
C12 0.039(11) 0.076(17) 0.053(14) 0.017(12) 0.010(10) 0.004(11)
C13 0.037(11) 0.081(18) 0.054(14) 0.012(12) 0.005(10) 0.004(11)
C14 0.041(14) 0.07(2) 0.052(16) 0.011(18) 0.009(11) 0.000(18)
C15 0.039(11) 0.11(2) 0.051(14) 0.020(13) 0.015(10) 0.002(12)
C16 0.041(13) 0.11(2) 0.053(15) 0.021(15) 0.011(10) 0.004(14)
C17 0.043(12) 0.11(2) 0.057(15) 0.020(14) 0.016(11) 0.004(13)
C18 0.047(13) 0.12(2) 0.065(17) 0.021(15) 0.015(12) 0.004(14)
C19 0.053(14) 0.12(2) 0.067(16) 0.026(16) 0.008(12) 0.005(15)
C20 0.045(13) 0.11(2) 0.061(15) 0.020(15) 0.015(11) 0.004(13)
C11' 0.038(14) 0.08(3) 0.044(16) 0.01(2) 0.005(11) 0.00(2)
C12' 0.036(11) 0.075(17) 0.047(13) 0.012(12) 0.002(9) 0.001(11)
C13' 0.034(11) 0.074(16) 0.050(13) 0.009(11) 0.008(9) 0.007(10)
C14' 0.043(14) 0.08(2) 0.049(16) 0.013(17) 0.008(11) 0.002(18)
C15' 0.039(11) 0.11(2) 0.051(14) 0.013(13) 0.013(10) 0.004(12)
C16' 0.038(12) 0.11(2) 0.048(13) 0.010(15) 0.017(10) 0.007(14)
C17' 0.041(12) 0.11(2) 0.049(14) 0.014(13) 0.009(10) 0.006(13)
C18' 0.042(12) 0.12(2) 0.056(15) 0.007(14) 0.015(11) 0.002(13)
C19' 0.046(18) 0.12(2) 0.06(2) 0.004(14) 0.017(14) 0.007(15)
C20' 0.043(12) 0.11(2) 0.053(15) 0.013(14) 0.014(11) 0.006(13)
C21 0.032(5) 0.033(6) 0.038(5) -0.001(4) 0.008(4) 0.006(4)
C22 0.036(5) 0.045(6) 0.046(6) 0.008(5) -0.001(4) 0.003(5)
C23 0.046(6) 0.041(6) 0.049(6) 0.004(5) 0.002(5) 0.002(5)
C24 0.044(5) 0.030(6) 0.057(6) -0.002(5) 0.007(5) 0.005(4)
C25 0.059(6) 0.033(6) 0.069(7) 0.007(5) -0.002(6) 0.011(5)
C26 0.063(7) 0.016(5) 0.071(7) -0.004(4) -0.010(6) 0.001(4)
C27 0.036(5) 0.038(5) 0.040(5) 0.006(4) 0.009(4) 0.002(4)
C28 0.039(5) 0.033(5) 0.049(6) 0.008(4) 0.004(4) 0.008(4)
C29 0.051(6) 0.033(5) 0.054(6) 0.000(5) 0.001(5) 0.000(5)
C30 0.063(7) 0.041(6) 0.060(7) -0.002(5) 0.005(5) -0.001(5)
C31 0.046(5) 0.029(5) 0.045(6) 0.002(4) 0.009(4) 0.004(4)
C32 0.040(5) 0.036(5) 0.045(5) -0.008(5) 0.007(4) 0.001(5)
C33 0.065(7) 0.058(7) 0.084(9) -0.005(7) -0.016(6) -0.006(6)

loop_
_atom_type_symbol
_atom_type_description
_atom_type_scat_dispersion_real
_atom_type_scat_dispersion_imag
_atom_type_scat_source
C C 0.0033 0.0016 'International Tables Vol C Tables 4.2.6.8 and 6.1.1.4'
H H 0.0000 0.0000 'International Tables Vol C Tables 4.2.6.8 and 6.1.1.4'
N N 0.0061 0.0033 'International Tables Vol C Tables 4.2.6.8 and 6.1.1.4'
O O 0.0106 0.0060 'International Tables Vol C Tables 4.2.6.8 and 6.1.1.4'
Cd Cd -0.8075 1.2024 'International Tables Vol C Tables 4.2.6.8 and 6.1.1.4'

loop_
_geom_angle_atom_site_label_1
_geom_angle_atom_site_label_2
_geom_angle_atom_site_label_3
_geom_angle
_geom_angle_site_symmetry_1
_geom_angle_site_symmetry_3
N2 Cd1 N3 163.8(3) . .
N2 Cd1 O1 108.1(2) . .
N3 Cd1 O1 86.5(3) . .
N2 Cd1 O3 96.2(2) . .
N3 Cd1 O3 91.4(3) . .
O1 Cd1 O3 87.1(2) . .
N2 Cd1 O2 81.0(2) . 2_656
N3 Cd1 O2 84.6(3) . 2_656
O1 Cd1 O2 127.5(2) . 2_656
O3 Cd1 O2 144.6(2) . 2_656
N2 Cd1 O4 86.7(2) . .
N3 Cd1 O4 86.2(3) . .
O1 Cd1 O4 139.8(2) . .
O3 Cd1 O4 53.5(2) . .
O2 Cd1 O4 91.1(2) 2_656 .
N2 Cd1 O2 87.6(2) . .
N3 Cd1 O2 96.6(2) . .
O1 Cd1 O2 51.7(2) . .
O3 Cd1 O2 137.2(2) . .
O2 Cd1 O2 78.1(2) 2_656 .
O4 Cd1 O2 168.5(2) . .
N2 Cd1 C8 92.2(3) . .
N3 Cd1 C8 88.1(3) . .
O1 Cd1 C8 113.3(3) . .
O3 Cd1 C8 26.7(2) . .
O2 Cd1 C8 118.0(2) 2_656 .
O4 Cd1 C8 26.9(2) . .
O2 Cd1 C8 163.7(2) . .
C21 N1 C23 105.9(7) . .
C21 N1 C27 125.3(7) . .
C23 N1 C27 128.7(7) . .
C21 N2 C22 104.4(7) . .
C21 N2 Cd1 132.0(6) . .
C22 N2 Cd1 123.6(6) . .
C24 N3 C25 106.2(8) . .
C24 N3 Cd1 123.7(7) . .
C25 N3 Cd1 130.1(6) . .
C26 N4 C24 107.5(8) . .
C26 N4 C31 126.6(8) . 1_565
C24 N4 C31 125.9(8) . 1_565
C1 O1 Cd1 100.3(6) . .
C1 O2 Cd1 155.8(6) . 2_656
C1 O2 Cd1 85.3(5) . .
Cd1 O2 Cd1 101.4(2) 2_656 .
C8 O3 Cd1 95.2(6) . .
C8 O4 Cd1 88.3(5) . .
O1 C1 O2 122.7(8) . .
O1 C1 C2 117.7(8) . .
O2 C1 C2 119.6(8) . .
C7' C2 C3 120(4) . .
C7' C2 C7 23(3) . .
C3 C2 C7 120(4) . .
C7' C2 C1 119(4) . .
C3 C2 C1 120.0(9) . .
C7 C2 C1 119(4) . .
C2 C3 C4 117(4) . .
C2 C3 C4' 117(4) . .
C4 C3 C4' 25(3) . .
C2 C3 H3 121.6 . .
C4 C3 H3 121.6 . .
C4' C3 H3 115.8 . .
C5 C4 C3 124(6) . .
C5 C4 H4 117.8 . .
C3 C4 H4 117.8 . .
C6 C5 C4 117(4) . .
C6 C5 C15 122(2) . .
C4 C5 C15 122(4) . .
C5 C6 C7 120(4) . .
C5 C6 H6 120.0 . .
C7 C6 H6 120.0 . .
C2 C7 C6 122(6) . .
C2 C7 H7 119.2 . .
C6 C7 H7 119.2 . .
C3 C4' C5' 126(6) . .
C3 C4' H4' 117.1 . .
C5' C4' H4' 117.1 . .
C6' C5' C4' 114(4) . .
C6' C5' C15' 122(2) . .
C4' C5' C15' 124(4) . .
C7' C6' C5' 123(4) . .
C7' C6' H6' 118.5 . .
C5' C6' H6' 118.5 . .
C6' C7' C2 121(6) . .
C6' C7' H7' 119.6 . .
C2 C7' H7' 119.6 . .
O3 C8 O4 122.9(9) . .
O3 C8 C9 117.7(9) . .
O4 C8 C9 119.3(8) . .
O3 C8 Cd1 58.1(5) . .
O4 C8 Cd1 64.8(5) . .
C9 C8 Cd1 174.1(7) . .
C10 C9 C14 114.8(17) . .
C10 C9 C14' 114.3(17) . .
C14 C9 C14' 31.8(12) . .
C10 C9 C8 122.2(9) . .
C14 C9 C8 120.8(17) . .
C14' C9 C8 120.8(16) . .
C9 C10 C11' 122(2) . .
C9 C10 C11 121(2) . .
C11' C10 C11 27.4(16) . .
C9 C10 H10 119.3 . .
C11' C10 H10 111.3 . .
C11 C10 H10 119.3 . .
C12 C11 C10 124(4) . .
C12 C11 H11 118.2 . .
C10 C11 H11 118.2 . .
C13 C12 C11 115(3) . .
C13 C12 C17 120.9(19) . 1_655
C11 C12 C17 124(3) . 1_655
C14 C13 C12 121(2) . .
C14 C13 H13 119.4 . .
C12 C13 H13 119.4 . .
C13 C14 C9 124(3) . .
C13 C14 H14 118.1 . .
C9 C14 H14 118.1 . .
C16 C15 C20 116(2) . .
C16 C15 C5 124(2) . .
C20 C15 C5 120(2) . .
C15 C16 C17 126(2) . .
C15 C16 H16 116.9 . .
C17 C16 H16 116.9 . .
C16 C17 C18 115(2) . .
C16 C17 C12 125(2) . 1_455
C18 C17 C12 120(2) . 1_455
C19 C18 C17 121(2) . .
C19 C18 H18 119.5 . .
C17 C18 H18 119.5 . .
C18 C19 C20 121(2) . .
C18 C19 H19' 119.5 . .
C20 C19 H19' 119.5 . .
C15 C20 C19 120(2) . .
C15 C20 H20 120.0 . .
C19 C20 H20 120.0 . .
C12' C11' C10 123(4) . .
C12' C11' H11' 118.3 . .
C10 C11' H11' 118.3 . .
C11' C12' C13' 115(3) . .
C11' C12' C17' 122(3) . 1_655
C13' C12' C17' 122.4(18) . 1_655
C14' C13' C12' 121(2) . .
C14' C13' H13' 119.4 . .
C12' C13' H13' 119.4 . .
C13' C14' C9 124(3) . .
C13' C14' H14' 118.2 . .
C9 C14' H14' 118.2 . .
C16' C15' C20' 118(2) . .
C16' C15' C5' 122(2) . .
C20' C15' C5' 121(2) . .
C15' C16' C17' 123(2) . .
C15' C16' H16' 118.6 . .
C17' C16' H16' 118.6 . .
C16' C17' C18' 119(2) . .
C16' C17' C12' 121(2) . 1_455
C18' C17' C12' 119(2) . 1_455
C19' C18' C17' 118(2) . .
C19' C18' C20' 50.1(17) . 2
C17' C18' C20' 158(2) . 2
C19' C18' H18' 120.7 . .
C17' C18' H18' 120.9 . .
C20' C18' H18' 73.8 2 .
C19' C19' C18' 150(6) 2 .
C19' C19' C20' 84(5) 2 .
C18' C19' C20' 122(3) . .
C19' C19' C20' 65(5) 2 2
C18' C19' C20' 86(2) . 2
C20' C19' C20' 144(2) . 2
C19' C19' H20' 37.5 2 .
C18' C19' H20' 118.8 . .
C20' C19' H20' 118.9 . .
C20' C19' H20' 40.3 2 .
C19' C20' C15' 120(2) . .
C19' C20' C19' 31.3(17) . 2
C15' C20' C19' 150(2) . 2
C19' C20' C18' 75.3(15) . 2
C15' C20' C18' 160(2) . 2
C19' C20' C18' 44.0(12) 2 2
C19' C20' H21' 120.2 . .
C15' C20' H21' 120.0 . .
C19' C20' H21' 89.6 2 .
C18' C20' H21' 47.3 2 .
N2 C21 N1 112.5(7) . .
N2 C21 H21 123.7 . .
N1 C21 H21 123.7 . .
C23 C22 N2 110.9(8) . .
C23 C22 H22 124.6 . .
N2 C22 H22 124.6 . .
C22 C23 N1 106.3(8) . .
C22 C23 H23 126.9 . .
N1 C23 H23 126.9 . .
N3 C24 N4 110.3(9) . .
N3 C24 H24 124.8 . .
N4 C24 H24 124.8 . .
C26 C25 N3 109.3(9) . .
C26 C25 H25 125.3 . .
N3 C25 H25 125.3 . .
C25 C26 N4 106.6(9) . .
C25 C26 H26 126.7 . .
N4 C26 H26 126.7 . .
C28 C27 C32 120.2(9) . .
C28 C27 N1 123.1(8) . .
C32 C27 N1 116.7(7) . .
C27 C28 C29 122.1(9) . .
C27 C28 H28 119.0 . .
C29 C28 H28 119.0 . .
C28 C29 C30 119.8(9) . .
C28 C29 C33 120.8(9) . .
C30 C29 C33 119.3(9) . .
C29 C30 C31 117.9(9) . .
C29 C30 H30 121.1 . .
C31 C30 H30 121.1 . .
C32 C31 C30 121.6(8) . .
C32 C31 N4 120.4(8) . 1_545
C30 C31 N4 118.0(8) . 1_545
C27 C32 C31 118.3(8) . .
C27 C32 H32 120.9 . .
C31 C32 H32 120.9 . .
C29 C33 H33A 109.5 . .
C29 C33 H33B 109.5 . .
H33A C33 H33B 109.5 . .
C29 C33 H33C 109.5 . .
H33A C33 H33C 109.5 . .
H33B C33 H33C 109.5 . .

loop_
_geom_bond_atom_site_label_1
_geom_bond_atom_site_label_2
_geom_bond_distance
_geom_bond_site_symmetry_2
Cd1 N2 2.231(7) .
Cd1 N3 2.314(8) .
Cd1 O1 2.316(6) .
Cd1 O3 2.351(6) .
Cd1 O2 2.390(6) 2_656
Cd1 O4 2.496(6) .
Cd1 O2 2.622(6) .
Cd1 C8 2.757(9) .
N1 C21 1.351(10) .
N1 C23 1.381(11) .
N1 C27 1.412(11) .
N2 C21 1.313(11) .
N2 C22 1.376(11) .
N3 C24 1.298(11) .
N3 C25 1.352(12) .
N4 C26 1.337(12) .
N4 C24 1.338(12) .
N4 C31 1.465(11) 1_565
O1 C1 1.229(11) .
O2 C1 1.247(11) .
O2 Cd1 2.390(6) 2_656
O3 C8 1.242(11) .
O4 C8 1.247(11) .
C1 C2 1.526(12) .
C2 C7' 1.39(9) .
C2 C3 1.385(13) .
C2 C7 1.39(9) .
C3 C4 1.39(8) .
C3 C4' 1.40(8) .
C3 H3 0.9300 .
C4 C5 1.39(9) .
C4 H4 0.9300 .
C5 C6 1.39(3) .
C5 C15 1.46(3) .
C6 C7 1.39(9) .
C6 H6 0.9300 .
C7 H7 0.9300 .
C4' C5' 1.40(9) .
C4' H4' 0.9300 .
C5' C6' 1.38(3) .
C5' C15' 1.45(3) .
C6' C7' 1.38(9) .
C6' H6' 0.9300 .
C7' H7' 0.9300 .
C8 C9 1.483(14) .
C9 C10 1.384(14) .
C9 C14 1.40(4) .
C9 C14' 1.41(4) .
C10 C11' 1.39(5) .
C10 C11 1.39(5) .
C10 H10 0.9300 .
C11 C12 1.39(5) .
C11 H11 0.9300 .
C12 C13 1.39(3) .
C12 C17 1.42(3) 1_655
C13 C14 1.38(4) .
C13 H13 0.9300 .
C14 H14 0.9300 .
C15 C16 1.38(3) .
C15 C20 1.39(3) .
C16 C17 1.39(3) .
C16 H16 0.9300 .
C17 C18 1.39(3) .
C17 C12 1.42(3) 1_455
C18 C19 1.39(3) .
C18 H18 0.9300 .
C19 C20 1.40(3) .
C19 H19' 0.9300 .
C20 H20 0.9300 .
C11' C12' 1.39(5) .
C11' H11' 0.9300 .
C12' C13' 1.39(3) .
C12' C17' 1.49(3) 1_655
C13' C14' 1.39(4) .
C13' H13' 0.9300 .
C14' H14' 0.9300 .
C15' C16' 1.39(3) .
C15' C20' 1.40(3) .
C16' C17' 1.39(3) .
C16' H16' 0.9300 .
C17' C18' 1.39(3) .
C17' C12' 1.49(3) 1_455
C18' C19' 1.38(3) .
C18' C20' 1.99(3) 2
C18' H18' 0.9300 .
C19' C19' 0.80(4) 2
C19' C20' 1.39(4) .
C19' C20' 1.53(4) 2
C19' H20' 0.9599 .
C20' C19' 1.53(4) 2
C20' C18' 1.99(3) 2
C20' H21' 0.9600 .
C21 H21 0.9300 .
C22 C23 1.338(13) .
C22 H22 0.9300 .
C23 H23 0.9300 .
C24 H24 0.9300 .
C25 C26 1.333(13) .
C25 H25 0.9300 .
C26 H26 0.9300 .
C27 C28 1.347(12) .
C27 C32 1.390(12) .
C28 C29 1.380(13) .
C28 H28 0.9300 .
C29 C30 1.390(13) .
C29 C33 1.512(13) .
C30 C31 1.400(13) .
C30 H30 0.9300 .
C31 C32 1.396(12) .
C31 N4 1.465(11) 1_545
C32 H32 0.9300 .
C33 H33A 0.9600 .
C33 H33B 0.9600 .
C33 H33C 0.9600 .

loop_
_geom_torsion_atom_site_label_1
_geom_torsion_atom_site_label_2
_geom_torsion_atom_site_label_3
_geom_torsion_atom_site_label_4
_geom_torsion
_geom_torsion_site_symmetry_1
_geom_torsion_site_symmetry_4
N3 Cd1 N2 C21 155.5(9) . .
O1 Cd1 N2 C21 1.7(9) . .
O3 Cd1 N2 C21 -87.3(8) . .
O2 Cd1 N2 C21 128.3(8) 2_656 .
O4 Cd1 N2 C21 -140.0(8) . .
O2 Cd1 N2 C21 50.0(8) . .
C8 Cd1 N2 C21 -113.7(8) . .
N3 Cd1 N2 C22 -23.5(14) . .
O1 Cd1 N2 C22 -177.2(7) . .
O3 Cd1 N2 C22 93.7(7) . .
O2 Cd1 N2 C22 -50.7(7) 2_656 .
O4 Cd1 N2 C22 41.0(7) . .
O2 Cd1 N2 C22 -129.0(7) . .
C8 Cd1 N2 C22 67.3(7) . .
N2 Cd1 N3 C24 -158.1(9) . .
O1 Cd1 N3 C24 -3.0(8) . .
O3 Cd1 N3 C24 84.1(8) . .
O2 Cd1 N3 C24 -131.1(8) 2_656 .
O4 Cd1 N3 C24 137.4(8) . .
O2 Cd1 N3 C24 -53.8(8) . .
C8 Cd1 N3 C24 110.6(8) . .
N2 Cd1 N3 C25 23.4(16) . .
O1 Cd1 N3 C25 178.5(9) . .
O3 Cd1 N3 C25 -94.4(9) . .
O2 Cd1 N3 C25 50.3(9) 2_656 .
O4 Cd1 N3 C25 -41.1(9) . .
O2 Cd1 N3 C25 127.7(9) . .
C8 Cd1 N3 C25 -68.0(9) . .
N2 Cd1 O1 C1 70.6(6) . .
N3 Cd1 O1 C1 -102.3(6) . .
O3 Cd1 O1 C1 166.2(6) . .
O2 Cd1 O1 C1 -21.9(7) 2_656 .
O4 Cd1 O1 C1 177.7(5) . .
O2 Cd1 O1 C1 -1.1(6) . .
C8 Cd1 O1 C1 171.2(6) . .
N2 Cd1 O2 C1 -114.4(6) . .
N3 Cd1 O2 C1 81.4(6) . .
O1 Cd1 O2 C1 1.1(5) . .
O3 Cd1 O2 C1 -17.8(7) . .
O2 Cd1 O2 C1 164.4(5) 2_656 .
O4 Cd1 O2 C1 -175.0(10) . .
C8 Cd1 O2 C1 -24.8(11) . .
N2 Cd1 O2 Cd1 89.2(3) . 2_656
N3 Cd1 O2 Cd1 -75.1(3) . 2_656
O1 Cd1 O2 Cd1 -155.4(4) . 2_656
O3 Cd1 O2 Cd1 -174.3(2) . 2_656
O2 Cd1 O2 Cd1 7.9(3) 2_656 2_656
O4 Cd1 O2 Cd1 28.6(12) . 2_656
C8 Cd1 O2 Cd1 178.8(8) . 2_656
N2 Cd1 O3 C8 -82.4(6) . .
N3 Cd1 O3 C8 83.1(6) . .
O1 Cd1 O3 C8 169.6(6) . .
O2 Cd1 O3 C8 0.7(8) 2_656 .
O4 Cd1 O3 C8 -1.2(5) . .
O2 Cd1 O3 C8 -175.6(5) . .
N2 Cd1 O4 C8 101.3(6) . .
N3 Cd1 O4 C8 -93.3(6) . .
O1 Cd1 O4 C8 -13.2(7) . .
O3 Cd1 O4 C8 1.2(5) . .
O2 Cd1 O4 C8 -177.8(6) 2_656 .
O2 Cd1 O4 C8 162.1(10) . .
Cd1 O1 C1 O2 2.2(11) . .
Cd1 O1 C1 C2 -176.5(7) . .
Cd1 O2 C1 O1 105.5(15) 2_656 .
Cd1 O2 C1 O1 -1.9(9) . .
Cd1 O2 C1 C2 -75.8(18) 2_656 .
Cd1 O2 C1 C2 176.7(9) . .
O1 C1 C2 C7' 19(3) . .
O2 C1 C2 C7' -160(2) . .
O1 C1 C2 C3 -174.6(10) . .
O2 C1 C2 C3 6.7(16) . .
O1 C1 C2 C7 -8(3) . .
O2 C1 C2 C7 174(2) . .
C7' C2 C3 C4 -28(4) . .
C7 C2 C3 C4 -1(4) . .
C1 C2 C3 C4 166(3) . .
C7' C2 C3 C4' 0(4) . .
C7 C2 C3 C4' 27(4) . .
C1 C2 C3 C4' -166(3) . .
C2 C3 C4 C5 1(6) . .
C4' C3 C4 C5 -96(17) . .
C3 C4 C5 C6 0(6) . .
C3 C4 C5 C15 -179(3) . .
C4 C5 C6 C7 -1(6) . .
C15 C5 C6 C7 178(3) . .
C7' C2 C7 C6 96(19) . .
C3 C2 C7 C6 0(5) . .
C1 C2 C7 C6 -167(3) . .
C5 C6 C7 C2 1(6) . .
C2 C3 C4' C5' -1(6) . .
C4 C3 C4' C5' 95(18) . .
C3 C4' C5' C6' 0(6) . .
C3 C4' C5' C15' 178(3) . .
C4' C5' C6' C7' 2(5) . .
C15' C5' C6' C7' -176(3) . .
C5' C6' C7' C2 -3(6) . .
C3 C2 C7' C6' 2(5) . .
C7 C2 C7' C6' -96(18) . .
C1 C2 C7' C6' 168(3) . .
Cd1 O3 C8 O4 2.3(11) . .
Cd1 O3 C8 C9 -175.1(8) . .
Cd1 O4 C8 O3 -2.1(10) . .
Cd1 O4 C8 C9 175.2(9) . .
N2 Cd1 C8 O3 99.5(6) . .
N3 Cd1 C8 O3 -96.7(6) . .
O1 Cd1 C8 O3 -11.3(6) . .
O2 Cd1 C8 O3 -179.6(5) 2_656 .
O4 Cd1 C8 O3 177.9(10) . .
O2 Cd1 C8 O3 10.6(13) . .
N2 Cd1 C8 O4 -78.4(6) . .
N3 Cd1 C8 O4 85.4(6) . .
O1 Cd1 C8 O4 170.8(5) . .
O3 Cd1 C8 O4 -177.9(10) . .
O2 Cd1 C8 O4 2.5(7) 2_656 .
O2 Cd1 C8 O4 -167.3(7) . .
N2 Cd1 C8 C9 146(7) . .
N3 Cd1 C8 C9 -50(7) . .
O1 Cd1 C8 C9 35(7) . .
O3 Cd1 C8 C9 47(7) . .
O2 Cd1 C8 C9 -133(7) 2_656 .
O4 Cd1 C8 C9 -135(8) . .
O2 Cd1 C8 C9 57(8) . .
O3 C8 C9 C10 3.2(16) . .
O4 C8 C9 C10 -174.2(10) . .
Cd1 C8 C9 C10 -41(8) . .
O3 C8 C9 C14 165.8(16) . .
O4 C8 C9 C14 -12(2) . .
Cd1 C8 C9 C14 122(7) . .
O3 C8 C9 C14' -157.0(16) . .
O4 C8 C9 C14' 25(2) . .
Cd1 C8 C9 C14' 159(7) . .
C14 C9 C10 C11' 34(3) . .
C14' C9 C10 C11' -1(3) . .
C8 C9 C10 C11' -162.7(18) . .
C14 C9 C10 C11 1(3) . .
C14' C9 C10 C11 -34(3) . .
C8 C9 C10 C11 164.9(18) . .
C9 C10 C11 C12 1(4) . .
C11' C10 C11 C12 -99(9) . .
C10 C11 C12 C13 -2(4) . .
C10 C11 C12 C17 177(2) . 1_655
C11 C12 C13 C14 0(4) . .
C17 C12 C13 C14 -178(3) 1_655 .
C12 C13 C14 C9 2(4) . .
C10 C9 C14 C13 -3(3) . .
C14' C9 C14 C13 94(6) . .
C8 C9 C14 C13 -167(2) . .
C6 C5 C15 C16 162(3) . .
C4 C5 C15 C16 -19(5) . .
C6 C5 C15 C20 -19(4) . .
C4 C5 C15 C20 160(4) . .
C20 C15 C16 C17 0(5) . .
C5 C15 C16 C17 180(3) . .
C15 C16 C17 C18 0(5) . .
C15 C16 C17 C12 -175(3) . 1_455
C16 C17 C18 C19 0(4) . .
C12 C17 C18 C19 175(3) 1_455 .
C17 C18 C19 C20 0(5) . .
C16 C15 C20 C19 0(4) . .
C5 C15 C20 C19 -180(3) . .
C18 C19 C20 C15 0(4) . .
C9 C10 C11' C12' -1(4) . .
C11 C10 C11' C12' 97(9) . .
C10 C11' C12' C13' 1(4) . .
C10 C11' C12' C17' -173(2) . 1_655
C11' C12' C13' C14' 0(4) . .
C17' C12' C13' C14' 174(2) 1_655 .
C12' C13' C14' C9 -2(4) . .
C10 C9 C14' C13' 3(3) . .
C14 C9 C14' C13' -96(5) . .
C8 C9 C14' C13' 165(2) . .
C6' C5' C15' C16' -160(3) . .
C4' C5' C15' C16' 23(5) . .
C6' C5' C15' C20' 19(4) . .
C4' C5' C15' C20' -158(4) . .
C20' C15' C16' C17' 1(4) . .
C5' C15' C16' C17' -180(3) . .
C15' C16' C17' C18' 0(4) . .
C15' C16' C17' C12' 173(2) . 1_455
C16' C17' C18' C19' 0(4) . .
C12' C17' C18' C19' -173(2) 1_455 .
C16' C17' C18' C20' -52(7) . 2
C12' C17' C18' C20' 135(5) 1_455 2
C17' C18' C19' C19' -151(4) . 2
C20' C18' C19' C19' 6(4) 2 2
C17' C18' C19' C20' -1(4) . .
C20' C18' C19' C20' 156(4) 2 .
C17' C18' C19' C20' -157(3) . 2
C19' C19' C20' C15' 167(3) 2 .
C18' C19' C20' C15' 2(4) . .
C20' C19' C20' C15' 138(3) 2 .
C18' C19' C20' C19' -166(3) . 2
C20' C19' C20' C19' -29(5) 2 2
C19' C19' C20' C18' 2.3(13) 2 2
C18' C19' C20' C18' -163(3) . 2
C20' C19' C20' C18' -27(4) 2 2
C16' C15' C20' C19' -2(4) . .
C5' C15' C20' C19' 179(3) . .
C16' C15' C20' C19' 11(6) . 2
C5' C15' C20' C19' -168(4) . 2
C16' C15' C20' C18' 132(5) . 2
C5' C15' C20' C18' -47(7) . 2
C22 N2 C21 N1 -1.9(10) . .
Cd1 N2 C21 N1 179.0(6) . .
C23 N1 C21 N2 2.4(10) . .
C27 N1 C21 N2 177.9(8) . .
C21 N2 C22 C23 0.7(11) . .
Cd1 N2 C22 C23 179.9(7) . .
N2 C22 C23 N1 0.7(11) . .
C21 N1 C23 C22 -1.8(10) . .
C27 N1 C23 C22 -177.1(9) . .
C25 N3 C24 N4 0.1(12) . .
Cd1 N3 C24 N4 -178.7(6) . .
C26 N4 C24 N3 0.4(12) . .
C31 N4 C24 N3 -180.0(9) 1_565 .
C24 N3 C25 C26 -0.6(13) . .
Cd1 N3 C25 C26 178.1(8) . .
N3 C25 C26 N4 0.9(13) . .
C24 N4 C26 C25 -0.8(13) . .
C31 N4 C26 C25 179.6(10) 1_565 .
C21 N1 C27 C28 -5.1(14) . .
C23 N1 C27 C28 169.4(9) . .
C21 N1 C27 C32 173.4(8) . .
C23 N1 C27 C32 -12.2(14) . .
C32 C27 C28 C29 0.9(15) . .
N1 C27 C28 C29 179.3(9) . .
C27 C28 C29 C30 3.1(16) . .
C27 C28 C29 C33 179.3(10) . .
C28 C29 C30 C31 -3.9(16) . .
C33 C29 C30 C31 179.9(10) . .
C29 C30 C31 C32 0.9(15) . .
C29 C30 C31 N4 180.0(9) . 1_545
C28 C27 C32 C31 -3.9(14) . .
N1 C27 C32 C31 177.6(8) . .
C30 C31 C32 C27 3.0(14) . .
N4 C31 C32 C27 -176.1(8) 1_545 .

loop_
_platon_squeeze_void_nr
_platon_squeeze_void_average_x
_platon_squeeze_void_average_y
_platon_squeeze_void_average_z
_platon_squeeze_void_volume
_platon_squeeze_void_count_electrons
1 0.500 0.500 0.176 986.7 20.8
